data_1516091
loop_
_publ_author_name
'Benniston, Andrew C.'
'Winstanley, Thomas P. L.'
'Lemmetyinen, Helge'
'Tkachenko, Nikolai V.'
'Harrington, Ross W.'
'Wills, Corinne'

_publ_section_title
;
 Large Stokes shift fluorescent dyes based on a highly substituted
 terephthalic acid core.
;
_journal_issue 6
_journal_name_full 'Organic letters'
_journal_page_first 1374
_journal_page_last 1377
_journal_paper_doi 10.1021/ol300038e
_journal_volume 14
_journal_year 2012
_chemical_formula_moiety 'C40 H52 O8'
_chemical_formula_sum 'C40 H52 O8'
_chemical_formula_weight 660.82
_chemical_name_systematic
;
 ?
;
_space_group_IT_number 2
_symmetry_cell_setting triclinic
_symmetry_space_group_name_Hall '-P 1'
_symmetry_space_group_name_H-M 'P -1'
_atom_sites_solution_hydrogens geom
_atom_sites_solution_primary direct
_atom_sites_solution_secondary difmap
_audit_creation_method SHELXL-97
_cell_angle_alpha 87.166(6)
_cell_angle_beta 81.470(7)
_cell_angle_gamma 78.248(7)
_cell_formula_units_Z 1
_cell_length_a 5.7869(5)
_cell_length_b 9.9739(7)
_cell_length_c 16.9218(14)
_cell_measurement_reflns_used 5599
_cell_measurement_temperature 150(2)
_cell_measurement_theta_max 28.6191
_cell_measurement_theta_min 3.1688
_cell_volume 945.45(13)
_computing_cell_refinement
;
CrysAlisPro, Agilent Technologies,
Version 1.171.34.49 (release 20-01-2011 CrysAlis171 .NET)
(compiled Jan 20 2011,15:58:25)
;
_computing_data_collection
;
CrysAlisPro, Agilent Technologies,
Version 1.171.34.49 (release 20-01-2011 CrysAlis171 .NET)
(compiled Jan 20 2011,15:58:25)
;
_computing_data_reduction
;
CrysAlisPro, Agilent Technologies,
Version 1.171.34.49 (release 20-01-2011 CrysAlis171 .NET)
(compiled Jan 20 2011,15:58:25)
;
_computing_molecular_graphics 'Bruker SHELXTL'
_computing_publication_material 'Bruker SHELXTL and local programs'
_computing_structure_refinement 'Bruker SHELXTL'
_computing_structure_solution 'SHELXS-97 (Sheldrick, 2008)'
_diffrn_ambient_temperature 150(2)
_diffrn_detector_area_resol_mean 10.3968
_diffrn_measured_fraction_theta_full 0.998
_diffrn_measured_fraction_theta_max 0.860
_diffrn_measurement_device_type 'Xcalibur, Atlas, Gemini ultra'
_diffrn_measurement_method 'thick-slice \w scans'
_diffrn_radiation_monochromator graphite
_diffrn_radiation_source 'sealed tube with Enhance optics'
_diffrn_radiation_type MoK\a
_diffrn_radiation_wavelength 0.71073
_diffrn_reflns_av_R_equivalents 0.0262
_diffrn_reflns_av_sigmaI/netI 0.0258
_diffrn_reflns_limit_h_max 7
_diffrn_reflns_limit_h_min -7
_diffrn_reflns_limit_k_max 12
_diffrn_reflns_limit_k_min -13
_diffrn_reflns_limit_l_max 21
_diffrn_reflns_limit_l_min -22
_diffrn_reflns_number 14564
_diffrn_reflns_theta_full 25.00
_diffrn_reflns_theta_max 28.68
_diffrn_reflns_theta_min 3.18
_exptl_absorpt_coefficient_mu 0.080
_exptl_absorpt_correction_T_max 0.9765
_exptl_absorpt_correction_T_min 0.9734
_exptl_absorpt_correction_type multi-scan
_exptl_absorpt_process_details
;
'Wed Jun 22 11:15:51 2011'
;
_exptl_crystal_colour red
_exptl_crystal_density_diffrn 1.161
_exptl_crystal_density_method 'not measured'
_exptl_crystal_description block
_exptl_crystal_F_000 356
_exptl_crystal_size_max 0.34
_exptl_crystal_size_mid 0.30
_exptl_crystal_size_min 0.30
_refine_diff_density_max 0.329
_refine_diff_density_min -0.345
_refine_diff_density_rms 0.041
_refine_ls_extinction_coef 0.014(3)
_refine_ls_extinction_expression Fc^*^=kFc[1+0.001xFc^2^\l^3^/sin(2\q)]^-1/4^
_refine_ls_extinction_method SHELXL
_refine_ls_goodness_of_fit_ref 1.031
_refine_ls_hydrogen_treatment constr
_refine_ls_matrix_type full
_refine_ls_number_parameters 225
_refine_ls_number_reflns 4199
_refine_ls_number_restraints 0
_refine_ls_restrained_S_all 1.031
_refine_ls_R_factor_all 0.0555
_refine_ls_R_factor_gt 0.0464
_refine_ls_shift/su_max 0.000
_refine_ls_shift/su_mean 0.000
_refine_ls_structure_factor_coef Fsqd
_refine_ls_weighting_details 'calc w=1/[\s^2^(Fo^2^)+(0.0466P)^2^+0.4846P] where P=(Fo^2^+2Fc^2^)/3'
_refine_ls_weighting_scheme calc
_refine_ls_wR_factor_gt 0.1114
_refine_ls_wR_factor_ref 0.1177
_reflns_number_gt 3581
_reflns_number_total 4199
_reflns_threshold_expression I>2\s(I)
_cod_data_source_file 2a.CIF
_cod_data_source_block acb143_2a
_cod_database_code 1516091

loop_
_symmetry_equiv_pos_as_xyz
'x, y, z'
'-x, -y, -z'

loop_
_atom_site_label
_atom_site_type_symbol
_atom_site_fract_x
_atom_site_fract_y
_atom_site_fract_z
_atom_site_U_iso_or_equiv
_atom_site_adp_type
_atom_site_occupancy
_atom_site_symmetry_multiplicity
_atom_site_calc_flag
_atom_site_refinement_flags
O1 O 0.62860(18) 0.62967(11) 0.61479(6) 0.0268(2) Uani 1 1 d .
O2 O 0.63967(17) 0.57052(9) 0.34185(5) 0.0218(2) Uani 1 1 d .
O3 O 0.6603(2) 0.82239(11) 0.42782(8) 0.0423(3) Uani 1 1 d .
O4 O 0.9913(2) 0.69571(15) 0.46754(9) 0.0513(4) Uani 1 1 d .
C1 C 0.5671(2) 0.57301(13) 0.56195(8) 0.0199(3) Uani 1 1 d .
C2 C 0.6386(2) 0.60369(13) 0.47695(8) 0.0201(3) Uani 1 1 d .
C3 C 0.5810(2) 0.53498(13) 0.41939(7) 0.0192(3) Uani 1 1 d .
C4 C 0.7445(2) 0.46624(13) 0.28716(7) 0.0185(3) Uani 1 1 d .
C5 C 0.9114(2) 0.35855(14) 0.31075(8) 0.0221(3) Uani 1 1 d .
H5A H 0.9460 0.3522 0.3641 0.027 Uiso 1 1 calc R
C6 C 1.0283(2) 0.25997(14) 0.25639(8) 0.0236(3) Uani 1 1 d .
H6A H 1.1432 0.1855 0.2727 0.028 Uiso 1 1 calc R
C7 C 0.9795(2) 0.26840(14) 0.17779(8) 0.0209(3) Uani 1 1 d .
C8 C 0.8118(2) 0.38036(14) 0.15647(8) 0.0201(3) Uani 1 1 d .
H8A H 0.7787 0.3874 0.1029 0.024 Uiso 1 1 calc R
C9 C 0.6894(2) 0.48290(13) 0.20935(8) 0.0185(3) Uani 1 1 d .
C10 C 1.1103(2) 0.15685(15) 0.11882(9) 0.0252(3) Uani 1 1 d .
C11 C 1.3795(3) 0.14998(19) 0.11228(11) 0.0400(4) Uani 1 1 d .
H11A H 1.4166 0.2378 0.0916 0.060 Uiso 1 1 calc R
H11B H 1.4643 0.0769 0.0759 0.060 Uiso 1 1 calc R
H11C H 1.4295 0.1308 0.1652 0.060 Uiso 1 1 calc R
C12 C 1.0519(3) 0.01860(15) 0.14948(10) 0.0329(4) Uani 1 1 d .
H12A H 0.8796 0.0235 0.1539 0.049 Uiso 1 1 calc R
H12B H 1.1032 -0.0029 0.2021 0.049 Uiso 1 1 calc R
H12C H 1.1356 -0.0531 0.1120 0.049 Uiso 1 1 calc R
C13 C 1.0391(3) 0.18413(17) 0.03523(9) 0.0326(4) Uani 1 1 d .
H13A H 0.8683 0.1855 0.0378 0.049 Uiso 1 1 calc R
H13B H 1.1302 0.1116 -0.0005 0.049 Uiso 1 1 calc R
H13C H 1.0730 0.2728 0.0148 0.049 Uiso 1 1 calc R
C14 C 0.5145(2) 0.60794(14) 0.18254(8) 0.0209(3) Uani 1 1 d .
C15 C 0.2698(3) 0.62363(17) 0.23451(10) 0.0330(4) Uani 1 1 d .
H15A H 0.2082 0.5394 0.2328 0.049 Uiso 1 1 calc R
H15B H 0.1590 0.7008 0.2141 0.049 Uiso 1 1 calc R
H15C H 0.2858 0.6407 0.2898 0.049 Uiso 1 1 calc R
C16 C 0.4741(3) 0.59586(16) 0.09591(9) 0.0337(4) Uani 1 1 d .
H16A H 0.6262 0.5882 0.0605 0.050 Uiso 1 1 calc R
H16B H 0.3624 0.6774 0.0807 0.050 Uiso 1 1 calc R
H16C H 0.4076 0.5142 0.0911 0.050 Uiso 1 1 calc R
C17 C 0.6191(3) 0.73683(15) 0.18716(9) 0.0283(3) Uani 1 1 d .
H17A H 0.7731 0.7265 0.1527 0.042 Uiso 1 1 calc R
H17B H 0.6413 0.7491 0.2425 0.042 Uiso 1 1 calc R
H17C H 0.5093 0.8170 0.1693 0.042 Uiso 1 1 calc R
C18 C 0.7884(3) 0.71041(15) 0.45780(8) 0.0269(3) Uani 1 1 d .
C19 C 0.7809(5) 0.9347(2) 0.40158(15) 0.0635(6) Uani 1 1 d .
H19A H 0.9288 0.9017 0.3645 0.076 Uiso 1 1 calc R
H19B H 0.8227 0.9768 0.4479 0.076 Uiso 1 1 calc R
C20 C 0.6067(5) 1.0371(2) 0.35964(16) 0.0770(8) Uani 1 1 d .
H20A H 0.6791 1.1155 0.3405 0.115 Uiso 1 1 calc R
H20B H 0.4614 1.0686 0.3971 0.115 Uiso 1 1 calc R
H20C H 0.5666 0.9937 0.3142 0.115 Uiso 1 1 calc R

loop_
_atom_site_aniso_label
_atom_site_aniso_U_11
_atom_site_aniso_U_22
_atom_site_aniso_U_33
_atom_site_aniso_U_23
_atom_site_aniso_U_13
_atom_site_aniso_U_12
O1 0.0316(5) 0.0315(5) 0.0213(5) -0.0032(4) -0.0066(4) -0.0130(4)
O2 0.0299(5) 0.0194(5) 0.0152(4) -0.0002(4) -0.0011(4) -0.0047(4)
O3 0.0538(8) 0.0240(6) 0.0512(7) 0.0094(5) -0.0056(6) -0.0169(5)
O4 0.0373(7) 0.0585(9) 0.0668(9) 0.0122(7) -0.0134(6) -0.0289(6)
C1 0.0205(6) 0.0194(6) 0.0196(6) -0.0006(5) -0.0044(5) -0.0025(5)
C2 0.0211(6) 0.0189(6) 0.0206(7) 0.0009(5) -0.0034(5) -0.0047(5)
C3 0.0208(6) 0.0183(6) 0.0175(6) 0.0017(5) -0.0026(5) -0.0025(5)
C4 0.0198(6) 0.0183(6) 0.0177(6) -0.0012(5) -0.0006(5) -0.0057(5)
C5 0.0223(7) 0.0257(7) 0.0199(6) 0.0030(5) -0.0065(5) -0.0066(5)
C6 0.0199(6) 0.0236(7) 0.0265(7) 0.0036(5) -0.0066(5) -0.0009(5)
C7 0.0179(6) 0.0206(6) 0.0240(7) -0.0015(5) -0.0015(5) -0.0042(5)
C8 0.0209(6) 0.0224(6) 0.0178(6) -0.0004(5) -0.0034(5) -0.0053(5)
C9 0.0175(6) 0.0190(6) 0.0197(6) 0.0019(5) -0.0033(5) -0.0055(5)
C10 0.0197(7) 0.0250(7) 0.0290(7) -0.0063(6) -0.0009(5) -0.0007(5)
C11 0.0211(7) 0.0463(10) 0.0498(10) -0.0175(8) 0.0023(7) -0.0014(7)
C12 0.0326(8) 0.0234(7) 0.0409(9) -0.0047(6) -0.0052(7) -0.0003(6)
C13 0.0345(8) 0.0332(8) 0.0271(8) -0.0091(6) 0.0015(6) -0.0015(7)
C14 0.0213(6) 0.0196(6) 0.0215(6) 0.0016(5) -0.0050(5) -0.0021(5)
C15 0.0214(7) 0.0341(8) 0.0398(9) 0.0077(7) -0.0032(6) 0.0002(6)
C16 0.0419(9) 0.0303(8) 0.0285(8) 0.0027(6) -0.0175(7) 0.0017(7)
C17 0.0316(8) 0.0215(7) 0.0323(8) 0.0057(6) -0.0090(6) -0.0048(6)
C18 0.0353(8) 0.0275(7) 0.0210(7) -0.0017(6) -0.0018(6) -0.0146(6)
C19 0.0907(17) 0.0370(11) 0.0687(14) 0.0100(10) 0.0007(12) -0.0378(11)
C20 0.109(2) 0.0330(11) 0.0789(17) 0.0146(11) 0.0151(15) -0.0140(12)

loop_
_atom_type_symbol
_atom_type_description
_atom_type_scat_dispersion_real
_atom_type_scat_dispersion_imag
_atom_type_scat_source
C C 0.0033 0.0016 'International Tables Vol C Tables 4.2.6.8 and 6.1.1.4'
H H 0.0000 0.0000 'International Tables Vol C Tables 4.2.6.8 and 6.1.1.4'
O O 0.0106 0.0060 'International Tables Vol C Tables 4.2.6.8 and 6.1.1.4'

loop_
_geom_angle_atom_site_label_1
_geom_angle_atom_site_label_2
_geom_angle_atom_site_label_3
_geom_angle
_geom_angle_site_symmetry_1
_geom_angle_site_symmetry_3
C3 O2 C4 118.55(10) . .
C18 O3 C19 117.46(15) . .
O1 C1 C2 121.91(12) . .
O1 C1 C3 121.20(12) . 2_666
C2 C1 C3 116.87(11) . 2_666
C1 C2 C3 121.25(12) . .
C1 C2 C18 117.22(11) . .
C3 C2 C18 121.47(12) . .
O2 C3 C1 118.34(11) . 2_666
O2 C3 C2 119.60(12) . .
C1 C3 C2 121.83(12) 2_666 .
O2 C4 C5 118.64(11) . .
O2 C4 C9 118.17(11) . .
C5 C4 C9 122.95(12) . .
C4 C5 H5A 120.2 . .
C4 C5 C6 119.59(12) . .
H5A C5 C6 120.2 . .
C5 C6 H6A 119.6 . .
C5 C6 C7 120.75(12) . .
H6A C6 C7 119.6 . .
C6 C7 C8 117.53(12) . .
C6 C7 C10 119.67(12) . .
C8 C7 C10 122.80(12) . .
C7 C8 H8A 118.1 . .
C7 C8 C9 123.78(12) . .
H8A C8 C9 118.1 . .
C4 C9 C8 115.39(11) . .
C4 C9 C14 122.42(11) . .
C8 C9 C14 122.14(11) . .
C7 C10 C11 109.10(12) . .
C7 C10 C12 109.19(12) . .
C7 C10 C13 112.57(11) . .
C11 C10 C12 109.66(13) . .
C11 C10 C13 108.13(13) . .
C12 C10 C13 108.15(13) . .
C10 C11 H11A 109.5 . .
C10 C11 H11B 109.5 . .
C10 C11 H11C 109.5 . .
H11A C11 H11B 109.5 . .
H11A C11 H11C 109.5 . .
H11B C11 H11C 109.5 . .
C10 C12 H12A 109.5 . .
C10 C12 H12B 109.5 . .
C10 C12 H12C 109.5 . .
H12A C12 H12B 109.5 . .
H12A C12 H12C 109.5 . .
H12B C12 H12C 109.5 . .
C10 C13 H13A 109.5 . .
C10 C13 H13B 109.5 . .
C10 C13 H13C 109.5 . .
H13A C13 H13B 109.5 . .
H13A C13 H13C 109.5 . .
H13B C13 H13C 109.5 . .
C9 C14 C15 111.19(11) . .
C9 C14 C16 111.61(11) . .
C9 C14 C17 109.00(11) . .
C15 C14 C16 107.00(12) . .
C15 C14 C17 110.30(12) . .
C16 C14 C17 107.67(12) . .
C14 C15 H15A 109.5 . .
C14 C15 H15B 109.5 . .
C14 C15 H15C 109.5 . .
H15A C15 H15B 109.5 . .
H15A C15 H15C 109.5 . .
H15B C15 H15C 109.5 . .
C14 C16 H16A 109.5 . .
C14 C16 H16B 109.5 . .
C14 C16 H16C 109.5 . .
H16A C16 H16B 109.5 . .
H16A C16 H16C 109.5 . .
H16B C16 H16C 109.5 . .
C14 C17 H17A 109.5 . .
C14 C17 H17B 109.5 . .
C14 C17 H17C 109.5 . .
H17A C17 H17B 109.5 . .
H17A C17 H17C 109.5 . .
H17B C17 H17C 109.5 . .
O3 C18 O4 125.64(14) . .
O3 C18 C2 109.72(12) . .
O4 C18 C2 124.64(14) . .
O3 C19 H19A 110.6 . .
O3 C19 H19B 110.6 . .
O3 C19 C20 105.9(2) . .
H19A C19 H19B 108.7 . .
H19A C19 C20 110.6 . .
H19B C19 C20 110.6 . .
C19 C20 H20A 109.5 . .
C19 C20 H20B 109.5 . .
C19 C20 H20C 109.5 . .
H20A C20 H20B 109.5 . .
H20A C20 H20C 109.5 . .
H20B C20 H20C 109.5 . .

loop_
_geom_bond_atom_site_label_1
_geom_bond_atom_site_label_2
_geom_bond_distance
_geom_bond_site_symmetry_2
O1 C1 1.2132(16) .
O2 C3 1.3541(15) .
O2 C4 1.4064(16) .
O3 C18 1.3312(19) .
O3 C19 1.455(2) .
O4 C18 1.188(2) .
C1 C2 1.4714(18) .
C1 C3 1.5021(19) 2_666
C2 C3 1.3360(19) .
C2 C18 1.4991(19) .
C3 C1 1.5021(19) 2_666
C4 C5 1.3769(19) .
C4 C9 1.3943(18) .
C5 H5A 0.950 .
C5 C6 1.380(2) .
C6 H6A 0.950 .
C6 C7 1.3951(19) .
C7 C8 1.3935(19) .
C7 C10 1.5327(19) .
C8 H8A 0.950 .
C8 C9 1.3985(19) .
C9 C14 1.5334(18) .
C10 C11 1.533(2) .
C10 C12 1.533(2) .
C10 C13 1.528(2) .
C11 H11A 0.980 .
C11 H11B 0.980 .
C11 H11C 0.980 .
C12 H12A 0.980 .
C12 H12B 0.980 .
C12 H12C 0.980 .
C13 H13A 0.980 .
C13 H13B 0.980 .
C13 H13C 0.980 .
C14 C15 1.536(2) .
C14 C16 1.5326(19) .
C14 C17 1.538(2) .
C15 H15A 0.980 .
C15 H15B 0.980 .
C15 H15C 0.980 .
C16 H16A 0.980 .
C16 H16B 0.980 .
C16 H16C 0.980 .
C17 H17A 0.980 .
C17 H17B 0.980 .
C17 H17C 0.980 .
C19 H19A 0.990 .
C19 H19B 0.990 .
C19 C20 1.512(4) .
C20 H20A 0.980 .
C20 H20B 0.980 .
C20 H20C 0.980 .

loop_
_geom_torsion_atom_site_label_1
_geom_torsion_atom_site_label_2
_geom_torsion_atom_site_label_3
_geom_torsion_atom_site_label_4
_geom_torsion
_geom_torsion_site_symmetry_1
_geom_torsion_site_symmetry_4
O1 C1 C2 C3 176.13(13) . .
O1 C1 C2 C18 -1.04(19) . .
C3 C1 C2 C3 -2.3(2) 2_666 .
C3 C1 C2 C18 -179.44(12) 2_666 .
C1 C2 C3 O2 176.76(11) . .
C1 C2 C3 C1 2.4(2) . 2_666
C18 C2 C3 O2 -6.2(2) . .
C18 C2 C3 C1 179.43(12) . 2_666
C4 O2 C3 C1 -51.58(16) . 2_666
C4 O2 C3 C2 133.85(13) . .
C3 O2 C4 C5 -40.10(17) . .
C3 O2 C4 C9 145.35(12) . .
O2 C4 C5 C6 -175.63(12) . .
C9 C4 C5 C6 -1.3(2) . .
C4 C5 C6 C7 0.2(2) . .
C5 C6 C7 C8 0.8(2) . .
C5 C6 C7 C10 -179.48(12) . .
C6 C7 C8 C9 -0.6(2) . .
C10 C7 C8 C9 179.63(12) . .
O2 C4 C9 C8 175.76(11) . .
O2 C4 C9 C14 -1.80(18) . .
C5 C4 C9 C8 1.45(19) . .
C5 C4 C9 C14 -176.10(12) . .
C7 C8 C9 C4 -0.44(19) . .
C7 C8 C9 C14 177.12(12) . .
C6 C7 C10 C11 -58.70(18) . .
C6 C7 C10 C12 61.14(17) . .
C6 C7 C10 C13 -178.74(13) . .
C8 C7 C10 C11 121.02(15) . .
C8 C7 C10 C12 -119.14(14) . .
C8 C7 C10 C13 0.99(19) . .
C4 C9 C14 C15 -56.86(17) . .
C4 C9 C14 C16 -176.25(13) . .
C4 C9 C14 C17 64.95(16) . .
C8 C9 C14 C15 125.75(14) . .
C8 C9 C14 C16 6.36(18) . .
C8 C9 C14 C17 -112.44(14) . .
C19 O3 C18 O4 2.7(2) . .
C19 O3 C18 C2 -176.74(15) . .
C1 C2 C18 O3 -109.61(14) . .
C1 C2 C18 O4 71.0(2) . .
C3 C2 C18 O3 73.22(17) . .
C3 C2 C18 O4 -106.19(18) . .
C18 O3 C19 C20 171.73(16) . .
